data_4084863
loop_
_publ_author_name
'Das, Rajorshi'
'Hepp, Alexander'
'Daniliuc, Constantin G.'
'Hahn, F. Ekkehardt'

_publ_section_title
;
 Synthesis of Complexes with Protic NH,NH-NHC Ligands via Oxidative
 Addition of 2-Halogenoazoles to Zero-Valent Transition Metals
;
_journal_issue 23
_journal_name_full Organometallics
_journal_page_first 6975
_journal_paper_doi 10.1021/om501120u
_journal_volume 33
_journal_year 2014
_chemical_formula_sum 'C46 H42 B Cl2 F4 I N2 P2 Pt'
_chemical_formula_weight 1164.46
_chemical_name_systematic
; 
 ? 
;
_space_group_IT_number 62
_symmetry_cell_setting orthorhombic
_symmetry_space_group_name_Hall '-P 2ac 2n'
_symmetry_space_group_name_H-M 'P n m a'
_atom_sites_solution_hydrogens geom
_atom_sites_solution_primary direct
_atom_sites_solution_secondary difmap
_audit_creation_method SHELXL-97
_cell_angle_alpha 90.00
_cell_angle_beta 90.00
_cell_angle_gamma 90.00
_cell_formula_units_Z 4
_cell_length_a 18.7930(2)
_cell_length_b 14.9433(2)
_cell_length_c 16.3633(2)
_cell_measurement_reflns_used 6075
_cell_measurement_temperature 223(2)
_cell_measurement_theta_max 28.28
_cell_measurement_theta_min 4.08
_cell_volume 4595.30(10)
_computing_cell_refinement 'Collect (Nonius B.V., 1998)'
_computing_data_collection 'Collect (Nonius B.V., 1998)'
_computing_data_reduction 'Denzo-SMN (Otwinowski & Minor, 1997)'
_computing_molecular_graphics 'XP (BrukerAXS, 2000)'
_computing_publication_material 'SHELXL-97 (Sheldrick, 1997)'
_computing_structure_refinement 'SHELXL-97 (Sheldrick, 1997)'
_computing_structure_solution 'SHELXS-97 (Sheldrick, 1990)'
_diffrn_ambient_temperature 223(2)
_diffrn_measured_fraction_theta_full 0.992
_diffrn_measured_fraction_theta_max 0.992
_diffrn_measurement_device_type 'Nonius KappaCCD APEXII'
_diffrn_measurement_method '\w and \f scans'
_diffrn_radiation_monochromator 'Montel mirror'
_diffrn_radiation_source 'rotating anode Nonius FR591'
_diffrn_radiation_type MoK\a
_diffrn_radiation_wavelength 0.71073
_diffrn_reflns_av_R_equivalents 0.045
_diffrn_reflns_av_sigmaI/netI 0.0249
_diffrn_reflns_limit_h_max 23
_diffrn_reflns_limit_h_min -23
_diffrn_reflns_limit_k_max 18
_diffrn_reflns_limit_k_min -18
_diffrn_reflns_limit_l_max 20
_diffrn_reflns_limit_l_min -20
_diffrn_reflns_number 30896
_diffrn_reflns_theta_full 26.37
_diffrn_reflns_theta_max 26.37
_diffrn_reflns_theta_min 4.10
_exptl_absorpt_coefficient_mu 3.962
_exptl_absorpt_correction_T_max 0.7169
_exptl_absorpt_correction_T_min 0.6479
_exptl_absorpt_correction_type multi-scan
_exptl_absorpt_process_details 'Denzo (Otwinowski, Borek, Majewski & Minor, 2003)'
_exptl_crystal_colour colourless
_exptl_crystal_density_diffrn 1.683
_exptl_crystal_density_method 'not measured'
_exptl_crystal_description prism
_exptl_crystal_F_000 2272
_exptl_crystal_size_max 0.12
_exptl_crystal_size_mid 0.10
_exptl_crystal_size_min 0.09
_refine_diff_density_max 1.171
_refine_diff_density_min -1.787
_refine_diff_density_rms 0.121
_refine_ls_extinction_method none
_refine_ls_goodness_of_fit_ref 1.057
_refine_ls_hydrogen_treatment mixed
_refine_ls_matrix_type full
_refine_ls_number_parameters 308
_refine_ls_number_reflns 4854
_refine_ls_number_restraints 10
_refine_ls_restrained_S_all 1.057
_refine_ls_R_factor_all 0.0395
_refine_ls_R_factor_gt 0.0351
_refine_ls_shift/su_max 0.001
_refine_ls_shift/su_mean 0.000
_refine_ls_structure_factor_coef Fsqd
_refine_ls_weighting_details 'calc w=1/[\s^2^(Fo^2^)+(0.0443P)^2^+17.5314P] where P=(Fo^2^+2Fc^2^)/3'
_refine_ls_weighting_scheme calc
_refine_ls_wR_factor_gt 0.0914
_refine_ls_wR_factor_ref 0.0955
_reflns_number_gt 4426
_reflns_number_total 4854
_reflns_threshold_expression >2sigma(I)
_cod_data_source_file om501120u_si_002.cif
_cod_data_source_block dan7216
_cod_depositor_comments 'Adding full bibliography for 4084858--4084863.cif.'
_cod_original_sg_symbol_H-M Pnma
_cod_database_code 4084863

loop_
_symmetry_equiv_pos_as_xyz
'x, y, z'
'-x+1/2, -y, z+1/2'
'-x, y+1/2, -z'
'x+1/2, -y+1/2, -z+1/2'
'-x, -y, -z'
'x-1/2, y, -z-1/2'
'x, -y-1/2, z'
'-x-1/2, y-1/2, z-1/2'

loop_
_atom_site_label
_atom_site_type_symbol
_atom_site_fract_x
_atom_site_fract_y
_atom_site_fract_z
_atom_site_U_iso_or_equiv
_atom_site_adp_type
_atom_site_occupancy
_atom_site_symmetry_multiplicity
_atom_site_calc_flag
_atom_site_refinement_flags
Pt1 Pt 0.272840(11) 0.2500 0.280022(14) 0.02497(9) Uani 1 2 d S
I1 I 0.18569(3) 0.2500 0.15444(3) 0.04729(14) Uani 1 2 d S
P1 P 0.26825(5) 0.09487(8) 0.27986(7) 0.0266(2) Uani 1 1 d .
N1 N 0.4129(3) 0.2500 0.3653(3) 0.0327(12) Uani 1 2 d S
N2 N 0.3267(3) 0.2500 0.4523(3) 0.0335(12) Uani 1 2 d SD
B1 B 0.5041(6) 0.2500 -0.0043(8) 0.059(3) Uani 1 2 d S
F1 F 0.4681(4) 0.2500 0.0695(4) 0.0853(19) Uani 1 2 d S
F2 F 0.5783(3) 0.2500 0.0090(4) 0.0790(17) Uani 1 2 d S
F3 F 0.4861(2) 0.1738(3) -0.0466(3) 0.0806(12) Uani 1 1 d .
C1 C 0.3421(3) 0.2500 0.3727(4) 0.0271(12) Uani 1 2 d S
C2 C 0.4436(4) 0.2500 0.4423(4) 0.0359(15) Uani 1 2 d S
C3 C 0.5152(4) 0.2500 0.4675(6) 0.056(2) Uani 1 2 d S
H3 H 0.5532 0.2500 0.4302 0.068 Uiso 1 2 calc SR
C4 C 0.5256(5) 0.2500 0.5525(6) 0.065(3) Uani 1 2 d S
H4 H 0.5724 0.2500 0.5728 0.078 Uiso 1 2 calc SR
C5 C 0.4708(5) 0.2500 0.6066(6) 0.063(3) Uani 1 2 d S
H5 H 0.4811 0.2500 0.6628 0.075 Uiso 1 2 calc SR
C6 C 0.4004(5) 0.2500 0.5821(5) 0.053(2) Uani 1 2 d S
H6 H 0.3628 0.2500 0.6199 0.063 Uiso 1 2 calc SR
C7 C 0.3887(4) 0.2500 0.4982(4) 0.0377(15) Uani 1 2 d S
C8 C 0.4531(4) 0.2500 0.2879(5) 0.0473(19) Uani 1 2 d S
H8A H 0.422(6) 0.2500 0.245(7) 0.071 Uiso 1 2 d S
H8B H 0.483(4) 0.297(5) 0.289(4) 0.071 Uiso 1 1 d .
C9 C 0.2560(4) 0.2500 0.4879(5) 0.0423(17) Uani 1 2 d SD
H9A H 0.224(2) 0.2500 0.442(2) 0.063 Uiso 1 2 d SD
H9B H 0.256(4) 0.202(4) 0.521(4) 0.063 Uiso 1 1 d .
C11 C 0.3098(2) 0.0417(3) 0.3678(3) 0.0307(9) Uani 1 1 d .
C12 C 0.3842(3) 0.0340(4) 0.3696(3) 0.0411(12) Uani 1 1 d .
H12 H 0.4111 0.0551 0.3252 0.049 Uiso 1 1 calc R
C13 C 0.4180(3) -0.0035(4) 0.4347(3) 0.0497(14) Uani 1 1 d .
H13 H 0.4677 -0.0099 0.4339 0.060 Uiso 1 1 calc R
C14 C 0.3800(3) -0.0325(4) 0.5023(4) 0.0536(15) Uani 1 1 d .
H14 H 0.4036 -0.0564 0.5480 0.064 Uiso 1 1 calc R
C15 C 0.3069(3) -0.0256(5) 0.5014(4) 0.0571(16) Uani 1 1 d .
H15 H 0.2803 -0.0462 0.5462 0.069 Uiso 1 1 calc R
C16 C 0.2724(2) 0.0117(4) 0.4347(3) 0.0441(13) Uani 1 1 d .
H16 H 0.2225 0.0164 0.4352 0.053 Uiso 1 1 calc R
C21 C 0.3141(2) 0.0419(3) 0.1954(3) 0.0305(9) Uani 1 1 d .
C22 C 0.3228(3) -0.0505(3) 0.1945(3) 0.0384(11) Uani 1 1 d .
H22 H 0.3045 -0.0852 0.2375 0.046 Uiso 1 1 calc R
C23 C 0.3582(3) -0.0915(4) 0.1305(3) 0.0460(12) Uani 1 1 d .
H23 H 0.3637 -0.1540 0.1299 0.055 Uiso 1 1 calc R
C24 C 0.3857(3) -0.0403(4) 0.0673(3) 0.0470(13) Uani 1 1 d .
H24 H 0.4094 -0.0682 0.0237 0.056 Uiso 1 1 calc R
C25 C 0.3784(3) 0.0511(4) 0.0683(3) 0.0431(12) Uani 1 1 d .
H25 H 0.3977 0.0856 0.0256 0.052 Uiso 1 1 calc R
C26 C 0.3427(2) 0.0927(3) 0.1320(3) 0.0339(10) Uani 1 1 d .
H26 H 0.3378 0.1553 0.1325 0.041 Uiso 1 1 calc R
C31 C 0.1765(2) 0.0561(3) 0.2811(3) 0.0300(9) Uani 1 1 d .
C32 C 0.1527(3) -0.0133(4) 0.2324(4) 0.0480(13) Uani 1 1 d .
H32 H 0.1842 -0.0427 0.1967 0.058 Uiso 1 1 calc R
C33 C 0.0816(3) -0.0392(5) 0.2367(4) 0.0629(18) Uani 1 1 d .
H33 H 0.0648 -0.0851 0.2023 0.075 Uiso 1 1 calc R
C34 C 0.0357(3) 0.0011(5) 0.2903(4) 0.0532(15) Uani 1 1 d .
H34 H -0.0115 -0.0191 0.2944 0.064 Uiso 1 1 calc R
C35 C 0.0587(3) 0.0712(4) 0.3381(3) 0.0460(13) Uani 1 1 d .
H35 H 0.0271 0.0997 0.3741 0.055 Uiso 1 1 calc R
C36 C 0.1286(2) 0.0992(4) 0.3328(3) 0.0414(11) Uani 1 1 d .
H36 H 0.1440 0.1480 0.3644 0.050 Uiso 1 1 calc R
C10 C 0.3386(11) 0.2500 -0.1300(12) 0.126(6) Uani 1 2 d SDU
H10A H 0.346(7) 0.3121(18) -0.120(5) 0.190 Uiso 1 1 d D
Cl1 Cl 0.2887(2) 0.2500 -0.22290(19) 0.0973(10) Uani 1 2 d SD
Cl2 Cl 0.2835(2) 0.2500 -0.0460(2) 0.1182(13) Uani 1 2 d S

loop_
_atom_site_aniso_label
_atom_site_aniso_U_11
_atom_site_aniso_U_22
_atom_site_aniso_U_33
_atom_site_aniso_U_23
_atom_site_aniso_U_13
_atom_site_aniso_U_12
Pt1 0.02255(13) 0.02708(14) 0.02528(14) 0.000 -0.00060(8) 0.000
I1 0.0470(3) 0.0489(3) 0.0459(3) 0.000 -0.0128(2) 0.000
P1 0.0236(5) 0.0275(6) 0.0288(6) 0.0004(4) 0.0014(4) -0.0015(4)
N1 0.026(3) 0.040(3) 0.032(3) 0.000 0.000(2) 0.000
N2 0.036(3) 0.034(3) 0.031(3) 0.000 0.001(2) 0.000
B1 0.048(5) 0.046(5) 0.082(7) 0.000 0.003(5) 0.000
F1 0.092(4) 0.071(4) 0.093(4) 0.000 0.030(4) 0.000
F2 0.046(3) 0.070(4) 0.121(5) 0.000 -0.007(3) 0.000
F3 0.065(2) 0.059(2) 0.118(3) -0.023(2) 0.009(2) -0.0049(19)
C1 0.026(3) 0.028(3) 0.028(3) 0.000 0.001(2) 0.000
C2 0.033(3) 0.036(4) 0.038(4) 0.000 -0.006(3) 0.000
C3 0.034(4) 0.064(6) 0.071(6) 0.000 -0.009(4) 0.000
C4 0.055(5) 0.071(6) 0.070(6) 0.000 -0.039(5) 0.000
C5 0.076(6) 0.068(6) 0.044(5) 0.000 -0.031(5) 0.000
C6 0.066(5) 0.055(5) 0.038(4) 0.000 -0.014(4) 0.000
C7 0.040(4) 0.035(4) 0.038(4) 0.000 -0.009(3) 0.000
C8 0.034(4) 0.066(6) 0.042(4) 0.000 0.006(3) 0.000
C9 0.034(4) 0.059(5) 0.034(4) 0.000 0.007(3) 0.000
C11 0.026(2) 0.031(2) 0.035(2) 0.0021(19) 0.0000(18) -0.0026(17)
C12 0.031(2) 0.054(3) 0.038(3) 0.009(2) 0.004(2) -0.001(2)
C13 0.032(2) 0.066(4) 0.050(3) 0.009(3) -0.005(2) 0.006(3)
C14 0.047(3) 0.065(4) 0.049(3) 0.022(3) -0.007(2) 0.004(3)
C15 0.050(3) 0.079(5) 0.042(3) 0.025(3) 0.007(2) 0.002(3)
C16 0.032(2) 0.062(4) 0.038(3) 0.011(3) 0.006(2) 0.000(2)
C21 0.025(2) 0.034(2) 0.033(2) -0.0059(19) -0.0001(17) 0.0000(18)
C22 0.036(2) 0.037(3) 0.042(3) -0.003(2) -0.001(2) -0.002(2)
C23 0.042(3) 0.043(3) 0.053(3) -0.013(3) -0.005(2) 0.008(2)
C24 0.034(2) 0.065(4) 0.042(3) -0.017(3) -0.003(2) 0.007(2)
C25 0.031(2) 0.062(3) 0.036(3) -0.005(2) 0.002(2) 0.000(2)
C26 0.027(2) 0.041(3) 0.034(2) -0.005(2) -0.0015(18) -0.0032(19)
C31 0.027(2) 0.033(2) 0.030(2) 0.0012(18) -0.0019(16) -0.0013(18)
C32 0.038(3) 0.049(3) 0.058(3) -0.011(3) 0.005(2) -0.010(2)
C33 0.043(3) 0.065(4) 0.081(5) -0.020(4) -0.002(3) -0.022(3)
C34 0.028(2) 0.067(4) 0.065(4) 0.001(3) 0.001(2) -0.013(3)
C35 0.030(2) 0.066(4) 0.042(3) 0.000(3) 0.005(2) 0.002(2)
C36 0.031(2) 0.049(3) 0.045(3) -0.006(2) -0.001(2) 0.000(2)
C10 0.115(8) 0.138(9) 0.126(9) 0.000 -0.007(7) 0.000
Cl1 0.135(3) 0.080(2) 0.077(2) 0.000 -0.0058(19) 0.000
Cl2 0.138(3) 0.131(3) 0.085(2) 0.000 0.016(2) 0.000

loop_
_atom_type_symbol
_atom_type_description
_atom_type_scat_dispersion_real
_atom_type_scat_dispersion_imag
_atom_type_scat_source
C C 0.0033 0.0016 'International Tables Vol C Tables 4.2.6.8 and 6.1.1.4'
H H 0.0000 0.0000 'International Tables Vol C Tables 4.2.6.8 and 6.1.1.4'
B B 0.0013 0.0007 'International Tables Vol C Tables 4.2.6.8 and 6.1.1.4'
N N 0.0061 0.0033 'International Tables Vol C Tables 4.2.6.8 and 6.1.1.4'
F F 0.0171 0.0103 'International Tables Vol C Tables 4.2.6.8 and 6.1.1.4'
P P 0.1023 0.0942 'International Tables Vol C Tables 4.2.6.8 and 6.1.1.4'
I I -0.4742 1.8119 'International Tables Vol C Tables 4.2.6.8 and 6.1.1.4'
Pt Pt -1.7033 8.3905 'International Tables Vol C Tables 4.2.6.8 and 6.1.1.4'
Cl Cl 0.1484 0.1585 'International Tables Vol C Tables 4.2.6.8 and 6.1.1.4'

loop_
_geom_angle_atom_site_label_1
_geom_angle_atom_site_label_2
_geom_angle_atom_site_label_3
_geom_angle
_geom_angle_site_symmetry_1
_geom_angle_site_symmetry_3
C1 Pt1 P1 91.44(3) . 7_565
C1 Pt1 P1 91.44(3) . .
P1 Pt1 P1 175.73(5) 7_565 .
C1 Pt1 I1 177.95(17) . .
P1 Pt1 I1 88.62(3) 7_565 .
P1 Pt1 I1 88.62(3) . .
C21 P1 C31 108.7(2) . .
C21 P1 C11 102.0(2) . .
C31 P1 C11 105.0(2) . .
C21 P1 Pt1 114.86(16) . .
C31 P1 Pt1 110.72(16) . .
C11 P1 Pt1 114.78(16) . .
C1 N1 C2 109.5(5) . .
C1 N1 C8 126.0(6) . .
C2 N1 C8 124.5(6) . .
C1 N2 C7 110.3(6) . .
C1 N2 C9 126.1(6) . .
C7 N2 C9 123.6(6) . .
F3 B1 F3 111.8(10) . 7_565
F3 B1 F1 108.6(6) . .
F3 B1 F1 108.6(6) 7_565 .
F3 B1 F2 108.7(6) . .
F3 B1 F2 108.7(6) 7_565 .
F1 B1 F2 110.4(10) . .
N2 C1 N1 107.7(6) . .
N2 C1 Pt1 126.9(5) . .
N1 C1 Pt1 125.4(5) . .
C7 C2 N1 106.9(6) . .
C7 C2 C3 121.4(7) . .
N1 C2 C3 131.7(7) . .
C4 C3 C2 115.1(9) . .
C5 C4 C3 122.6(8) . .
C4 C5 C6 122.5(8) . .
C5 C6 C7 116.0(9) . .
C2 C7 N2 105.7(6) . .
C2 C7 C6 122.4(7) . .
N2 C7 C6 131.9(7) . .
C16 C11 C12 117.8(4) . .
C16 C11 P1 123.5(3) . .
C12 C11 P1 118.7(4) . .
C13 C12 C11 120.9(5) . .
C12 C13 C14 120.9(5) . .
C15 C14 C13 118.8(5) . .
C14 C15 C16 120.4(5) . .
C11 C16 C15 121.2(4) . .
C22 C21 C26 119.2(4) . .
C22 C21 P1 119.9(4) . .
C26 C21 P1 120.9(4) . .
C23 C22 C21 120.3(5) . .
C22 C23 C24 119.9(5) . .
C25 C24 C23 120.3(5) . .
C24 C25 C26 120.1(5) . .
C25 C26 C21 120.2(5) . .
C32 C31 C36 119.2(4) . .
C32 C31 P1 122.6(4) . .
C36 C31 P1 118.2(4) . .
C31 C32 C33 119.3(5) . .
C34 C33 C32 120.9(6) . .
C33 C34 C35 120.1(5) . .
C34 C35 C36 119.5(5) . .
C35 C36 C31 120.8(5) . .
Cl2 C10 Cl1 111.4(11) . .

loop_
_geom_bond_atom_site_label_1
_geom_bond_atom_site_label_2
_geom_bond_distance
_geom_bond_site_symmetry_2
Pt1 C1 1.999(6) .
Pt1 P1 2.3198(12) 7_565
Pt1 P1 2.3198(12) .
Pt1 I1 2.6278(5) .
P1 C21 1.811(5) .
P1 C31 1.819(5) .
P1 C11 1.820(5) .
N1 C1 1.336(8) .
N1 C2 1.385(9) .
N1 C8 1.476(9) .
N2 C1 1.333(8) .
N2 C7 1.386(9) .
N2 C9 1.451(9) .
B1 F3 1.375(8) .
B1 F3 1.375(8) 7_565
B1 F1 1.385(13) .
B1 F2 1.411(12) .
C2 C7 1.379(10) .
C2 C3 1.407(10) .
C3 C4 1.406(13) .
C4 C5 1.359(14) .
C5 C6 1.381(12) .
C6 C7 1.391(10) .
C11 C16 1.376(7) .
C11 C12 1.404(6) .
C12 C13 1.361(7) .
C13 C14 1.385(8) .
C14 C15 1.377(8) .
C15 C16 1.386(8) .
C21 C22 1.389(7) .
C21 C26 1.393(7) .
C22 C23 1.384(7) .
C23 C24 1.385(8) .
C24 C25 1.373(8) .
C25 C26 1.387(7) .
C31 C32 1.383(7) .
C31 C36 1.393(7) .
C32 C33 1.394(7) .
C33 C34 1.369(9) .
C34 C35 1.377(8) .
C35 C36 1.381(7) .
C10 Cl2 1.72(2) .
C10 Cl1 1.785(18) .

loop_
_geom_torsion_atom_site_label_1
_geom_torsion_atom_site_label_2
_geom_torsion_atom_site_label_3
_geom_torsion_atom_site_label_4
_geom_torsion
_geom_torsion_site_symmetry_1
C1 Pt1 P1 C21 -106.6(2) .
P1 Pt1 P1 C21 121.0(7) 7_565
I1 Pt1 P1 C21 71.35(16) .
C1 Pt1 P1 C31 129.9(2) .
P1 Pt1 P1 C31 -2.5(8) 7_565
I1 Pt1 P1 C31 -52.18(15) .
C1 Pt1 P1 C11 11.2(2) .
P1 Pt1 P1 C11 -121.1(7) 7_565
I1 Pt1 P1 C11 -170.81(16) .
C7 N2 C1 N1 0.0 .
C9 N2 C1 N1 180.0 .
C7 N2 C1 Pt1 180.0 .
C9 N2 C1 Pt1 0.0 .
C2 N1 C1 N2 0.0 .
C8 N1 C1 N2 180.0 .
C2 N1 C1 Pt1 180.0 .
C8 N1 C1 Pt1 0.0 .
P1 Pt1 C1 N2 88.42(3) 7_565
P1 Pt1 C1 N2 -88.42(3) .
I1 Pt1 C1 N2 180.000(8) .
P1 Pt1 C1 N1 -91.58(3) 7_565
P1 Pt1 C1 N1 91.58(3) .
I1 Pt1 C1 N1 0.000(9) .
C1 N1 C2 C7 0.0 .
C8 N1 C2 C7 180.0 .
C1 N1 C2 C3 180.000(1) .
C8 N1 C2 C3 0.000(1) .
C7 C2 C3 C4 0.000(2) .
N1 C2 C3 C4 180.000(1) .
C2 C3 C4 C5 0.000(2) .
C3 C4 C5 C6 0.000(2) .
C4 C5 C6 C7 0.000(2) .
N1 C2 C7 N2 0.0 .
C3 C2 C7 N2 180.0 .
N1 C2 C7 C6 180.000(1) .
C3 C2 C7 C6 0.000(1) .
C1 N2 C7 C2 0.0 .
C9 N2 C7 C2 180.0 .
C1 N2 C7 C6 180.000(1) .
C9 N2 C7 C6 0.000(2) .
C5 C6 C7 C2 0.000(2) .
C5 C6 C7 N2 180.000(1) .
C21 P1 C11 C16 -136.5(5) .
C31 P1 C11 C16 -23.2(5) .
Pt1 P1 C11 C16 98.6(5) .
C21 P1 C11 C12 46.2(5) .
C31 P1 C11 C12 159.5(4) .
Pt1 P1 C11 C12 -78.7(4) .
C16 C11 C12 C13 1.2(8) .
P1 C11 C12 C13 178.6(5) .
C11 C12 C13 C14 -2.2(10) .
C12 C13 C14 C15 2.3(10) .
C13 C14 C15 C16 -1.5(11) .
C12 C11 C16 C15 -0.4(9) .
P1 C11 C16 C15 -177.7(5) .
C14 C15 C16 C11 0.6(11) .
C31 P1 C21 C22 -63.6(4) .
C11 P1 C21 C22 46.9(4) .
Pt1 P1 C21 C22 171.8(3) .
C31 P1 C21 C26 118.1(4) .
C11 P1 C21 C26 -131.3(4) .
Pt1 P1 C21 C26 -6.5(4) .
C26 C21 C22 C23 -1.2(7) .
P1 C21 C22 C23 -179.5(4) .
C21 C22 C23 C24 0.5(8) .
C22 C23 C24 C25 0.6(8) .
C23 C24 C25 C26 -0.8(8) .
C24 C25 C26 C21 0.0(7) .
C22 C21 C26 C25 1.0(7) .
P1 C21 C26 C25 179.2(3) .
C21 P1 C31 C32 9.5(5) .
C11 P1 C31 C32 -99.1(5) .
Pt1 P1 C31 C32 136.5(4) .
C21 P1 C31 C36 -169.7(4) .
C11 P1 C31 C36 81.7(4) .
Pt1 P1 C31 C36 -42.7(4) .
C36 C31 C32 C33 -0.7(9) .
P1 C31 C32 C33 -179.9(5) .
C31 C32 C33 C34 -2.1(10) .
C32 C33 C34 C35 3.2(11) .
C33 C34 C35 C36 -1.3(9) .
C34 C35 C36 C31 -1.6(9) .
C32 C31 C36 C35 2.6(8) .
P1 C31 C36 C35 -178.2(4) .
